data_8107412
loop_
_publ_author_name
'Baldauf, Jasper Arne'
'Block, Theresa'
'P\"ottgen, Rainer'

_publ_section_title
;
 Crystal structure of niobium trigallide, NbGa3
;
_journal_issue 2
_journal_name_full 'Zeitschrift f\"ur Kristallographie - New Crystal Structures'
_journal_page_first 261
_journal_page_last 263
_journal_paper_doi 10.1515/ncrs-2023-0007
_journal_volume 238
_journal_year 2023
_chemical_absolute_configuration .
_chemical_formula_sum 'Ga3 Nb'
_chemical_formula_weight 302.1
_space_group_IT_number 139
_space_group_name_Hall '-I 4 2'
_space_group_name_H-M_alt 'I 4/m m m'
_symmetry_cell_setting tetragonal
_symmetry_Int_Tables_number 139
_symmetry_space_group_name_Hall '-I 4 2'
_symmetry_space_group_name_H-M 'I 4/m m m'
_cell_angle_alpha 90
_cell_angle_beta 90
_cell_angle_gamma 90
_cell_formula_units_Z 2
_cell_length_a 3.7930(6)
_cell_length_b 3.7930(6)
_cell_length_c 8.7049(13)
_cell_measurement_reflns_used 2919
_cell_measurement_temperature 293
_cell_measurement_theta_max 34.92
_cell_measurement_theta_min 4.68
_cell_volume 125.24(3)
_diffrn_ambient_temperature 293
_diffrn_measured_fraction_theta_full 0.99
_diffrn_measured_fraction_theta_max 0.99
_diffrn_measurement_device_type 'Stoe StadiVari'
_diffrn_radiation_monochromator graphite
_diffrn_radiation_probe x-ray
_diffrn_radiation_source 'X-ray tube'
_diffrn_radiation_type 'Mo K\a'
_diffrn_radiation_wavelength 0.71073
_diffrn_reflns_av_R_equivalents 0.0286
_diffrn_reflns_av_unetI/netI 0.0018
_diffrn_reflns_limit_h_max 6
_diffrn_reflns_limit_h_min -5
_diffrn_reflns_limit_k_max 5
_diffrn_reflns_limit_k_min -6
_diffrn_reflns_limit_l_max 13
_diffrn_reflns_limit_l_min -13
_diffrn_reflns_number 1546
_diffrn_reflns_theta_full 34.93
_diffrn_reflns_theta_max 34.93
_diffrn_reflns_theta_min 4.68
_exptl_absorpt_coefficient_mu 36.0
_exptl_absorpt_correction_T_max 0.044
_exptl_absorpt_correction_T_min 0.017
_exptl_absorpt_correction_type sphere
_exptl_absorpt_process_details Jana2006
_exptl_crystal_colour silvery
_exptl_crystal_density_diffrn 8.01
_exptl_crystal_description 'irregular shape'
_exptl_crystal_F_000 268
_exptl_crystal_size_max 0.110
_exptl_crystal_size_mid 0.090
_exptl_crystal_size_min 0.080
_exptl_crystal_size_rad 0.050
_refine_diff_density_max 1.70
_refine_diff_density_min -1.09
_refine_ls_extinction_coef 430(40)
_refine_ls_extinction_method 'B-C type 1 Lorentzian isotropic (Becker & Coppens, 1974)'
_refine_ls_goodness_of_fit_gt 2.77
_refine_ls_goodness_of_fit_ref 2.77
_refine_ls_number_constraints 0
_refine_ls_number_parameters 8
_refine_ls_number_reflns 106
_refine_ls_number_restraints 0
_refine_ls_R_factor_all 0.0303
_refine_ls_R_factor_gt 0.0303
_refine_ls_shift/su_max 0.0012
_refine_ls_shift/su_mean 0.0004
_refine_ls_structure_factor_coef Fsqd
_refine_ls_weighting_details w=1/(\s^2^(I)+0.0004I^2^)
_refine_ls_weighting_scheme sigma
_refine_ls_wR_factor_gt 0.0702
_refine_ls_wR_factor_ref 0.0702
_reflns_number_gt 106
_reflns_number_total 106
_reflns_threshold_expression I>3\s(I)
_cod_data_source_file suppl_j_ncrs-2023-0007_suppl.cif
_cod_data_source_block I
_cod_depositor_comments
;
The following automatic conversions were performed:

data item '_diffrn_radiation_probe' value 'X-ray' was changed to
'x-ray' in accordance with the built-in table derived from the CIF
Core dictionary named 'cif_core.dic' version 2.4.5 last updated on
2014-11-21.

Automatic conversion script
Id: cif_fix_values 8738 2021-04-28 16:35:53Z antanas 
;
_cod_original_sg_symbol_Hall '-I 4;-2'
_cod_original_formula_sum 'Ga3 Nb1'
_cod_database_code 8107412

loop_
_space_group_symop_id
_space_group_symop_operation_xyz
1 x,y,z
2 -x,-y,z
3 -y,x,z
4 y,-x,z
5 -x,y,-z
6 x,-y,-z
7 y,x,-z
8 -y,-x,-z
9 -x,-y,-z
10 x,y,-z
11 y,-x,-z
12 -y,x,-z
13 x,-y,z
14 -x,y,z
15 -y,-x,z
16 y,x,z
17 x+1/2,y+1/2,z+1/2
18 -x+1/2,-y+1/2,z+1/2
19 -y+1/2,x+1/2,z+1/2
20 y+1/2,-x+1/2,z+1/2
21 -x+1/2,y+1/2,-z+1/2
22 x+1/2,-y+1/2,-z+1/2
23 y+1/2,x+1/2,-z+1/2
24 -y+1/2,-x+1/2,-z+1/2
25 -x+1/2,-y+1/2,-z+1/2
26 x+1/2,y+1/2,-z+1/2
27 y+1/2,-x+1/2,-z+1/2
28 -y+1/2,x+1/2,-z+1/2
29 x+1/2,-y+1/2,z+1/2
30 -x+1/2,y+1/2,z+1/2
31 -y+1/2,-x+1/2,z+1/2
32 y+1/2,x+1/2,z+1/2

loop_
_atom_site_label
_atom_site_type_symbol
_atom_site_fract_x
_atom_site_fract_y
_atom_site_fract_z
_atom_site_adp_type
_atom_site_U_iso_or_equiv
_atom_site_site_symmetry_multiplicity
_atom_site_occupancy
_atom_site_calc_flag
_atom_site_refinement_flags
_atom_site_disorder_assembly
_atom_site_disorder_group
Ga1 Ga 0 0 0.5 Uani 0.0201(2) 2 1 d . . .
Ga2 Ga 0 0.5 0.25 Uani 0.0192(2) 4 1 d . . .
Nb Nb 0 0 0 Uani 0.0164(2) 2 1 d . . .

loop_
_atom_site_aniso_label
_atom_site_aniso_type_symbol
_atom_site_aniso_U_11
_atom_site_aniso_U_22
_atom_site_aniso_U_33
_atom_site_aniso_U_12
_atom_site_aniso_U_13
_atom_site_aniso_U_23
Ga1 Ga 0.0185(4) 0.0185(4) 0.0234(5) 0 0 0
Ga2 Ga 0.0202(3) 0.0202(3) 0.0172(4) 0 0 0
Nb Nb 0.0171(3) 0.0171(3) 0.0150(4) 0 0 0

loop_
_atom_type_symbol
_atom_type_scat_dispersion_real
_atom_type_scat_dispersion_imag
_atom_type_scat_source
Ga 0.2307 1.6083 'International Tables Vol C tables 4.2.6.8 and 6.1.1.1'
Nb -2.0727 0.6215 'International Tables Vol C tables 4.2.6.8 and 6.1.1.1'

loop_
_geom_angle_atom_site_label_1
_geom_angle_atom_site_label_2
_geom_angle_atom_site_label_3
_geom_angle_site_symmetry_1
_geom_angle_site_symmetry_2
_geom_angle_site_symmetry_3
_geom_angle
Ga1 Ga1 Ga1 1_455 . 1_545 90
Ga1 Ga1 Ga1 1_455 . 1_565 90
Ga1 Ga1 Ga1 1_455 . 1_655 180.0(5)
Ga1 Ga1 Ga2 1_455 . 1_545 90
Ga1 Ga1 Ga2 1_455 . . 90
Ga1 Ga1 Ga2 1_455 . 17_445 48.929(6)
Ga1 Ga1 Ga2 1_455 . 17_545 131.071(6)
Ga1 Ga1 Ga2 1_455 . 3_555 48.929(6)
Ga1 Ga1 Ga2 1_455 . 3_655 131.071(6)
Ga1 Ga1 Ga2 1_455 . 19_545 90
Ga1 Ga1 Ga2 1_455 . 19_555 90
Ga1 Ga1 Nb 1_455 . 17_445 45.000(6)
Ga1 Ga1 Nb 1_455 . 17_455 45.000(6)
Ga1 Ga1 Nb 1_455 . 17_545 135.000(6)
Ga1 Ga1 Nb 1_455 . 17_555 135.000(6)
Ga1 Ga1 Ga1 1_545 . 1_565 180.0(5)
Ga1 Ga1 Ga1 1_545 . 1_655 90
Ga1 Ga1 Ga2 1_545 . 1_545 48.929(6)
Ga1 Ga1 Ga2 1_545 . . 131.071(6)
Ga1 Ga1 Ga2 1_545 . 17_445 90
Ga1 Ga1 Ga2 1_545 . 17_545 90
Ga1 Ga1 Ga2 1_545 . 3_555 90
Ga1 Ga1 Ga2 1_545 . 3_655 90
Ga1 Ga1 Ga2 1_545 . 19_545 48.929(6)
Ga1 Ga1 Ga2 1_545 . 19_555 131.071(6)
Ga1 Ga1 Nb 1_545 . 17_445 45.000(6)
Ga1 Ga1 Nb 1_545 . 17_455 135.000(6)
Ga1 Ga1 Nb 1_545 . 17_545 45.000(6)
Ga1 Ga1 Nb 1_545 . 17_555 135.000(6)
Ga1 Ga1 Ga1 1_565 . 1_655 90
Ga1 Ga1 Ga2 1_565 . 1_545 131.071(6)
Ga1 Ga1 Ga2 1_565 . . 48.929(6)
Ga1 Ga1 Ga2 1_565 . 17_445 90
Ga1 Ga1 Ga2 1_565 . 17_545 90
Ga1 Ga1 Ga2 1_565 . 3_555 90
Ga1 Ga1 Ga2 1_565 . 3_655 90
Ga1 Ga1 Ga2 1_565 . 19_545 131.071(6)
Ga1 Ga1 Ga2 1_565 . 19_555 48.929(6)
Ga1 Ga1 Nb 1_565 . 17_445 135.000(6)
Ga1 Ga1 Nb 1_565 . 17_455 45.000(6)
Ga1 Ga1 Nb 1_565 . 17_545 135.000(6)
Ga1 Ga1 Nb 1_565 . 17_555 45.000(6)
Ga1 Ga1 Ga2 1_655 . 1_545 90
Ga1 Ga1 Ga2 1_655 . . 90
Ga1 Ga1 Ga2 1_655 . 17_445 131.071(6)
Ga1 Ga1 Ga2 1_655 . 17_545 48.929(6)
Ga1 Ga1 Ga2 1_655 . 3_555 131.071(6)
Ga1 Ga1 Ga2 1_655 . 3_655 48.929(6)
Ga1 Ga1 Ga2 1_655 . 19_545 90
Ga1 Ga1 Ga2 1_655 . 19_555 90
Ga1 Ga1 Nb 1_655 . 17_445 135.000(6)
Ga1 Ga1 Nb 1_655 . 17_455 135.000(6)
Ga1 Ga1 Nb 1_655 . 17_545 45.000(6)
Ga1 Ga1 Nb 1_655 . 17_555 45.000(6)
Ga2 Ga1 Ga2 1_545 . . 82.142(12)
Ga2 Ga1 Ga2 1_545 . 17_445 124.636(6)
Ga2 Ga1 Ga2 1_545 . 17_545 124.636(6)
Ga2 Ga1 Ga2 1_545 . 3_555 55.364(6)
Ga2 Ga1 Ga2 1_545 . 3_655 55.364(6)
Ga2 Ga1 Ga2 1_545 . 19_545 97.858(12)
Ga2 Ga1 Ga2 1_545 . 19_555 180.0(5)
Ga2 Ga1 Nb 1_545 . 17_445 62.318(6)
Ga2 Ga1 Nb 1_545 . 17_455 117.682(6)
Ga2 Ga1 Nb 1_545 . 17_545 62.318(6)
Ga2 Ga1 Nb 1_545 . 17_555 117.682(6)
Ga2 Ga1 Ga2 . . 17_445 124.636(6)
Ga2 Ga1 Ga2 . . 17_545 124.636(6)
Ga2 Ga1 Ga2 . . 3_555 55.364(6)
Ga2 Ga1 Ga2 . . 3_655 55.364(6)
Ga2 Ga1 Ga2 . . 19_545 180.0(5)
Ga2 Ga1 Ga2 . . 19_555 97.858(12)
Ga2 Ga1 Nb . . 17_445 117.682(6)
Ga2 Ga1 Nb . . 17_455 62.318(6)
Ga2 Ga1 Nb . . 17_545 117.682(6)
Ga2 Ga1 Nb . . 17_555 62.318(6)
Ga2 Ga1 Ga2 17_445 . 17_545 82.142(12)
Ga2 Ga1 Ga2 17_445 . 3_555 97.858(12)
Ga2 Ga1 Ga2 17_445 . 3_655 180.0(5)
Ga2 Ga1 Ga2 17_445 . 19_545 55.364(6)
Ga2 Ga1 Ga2 17_445 . 19_555 55.364(6)
Ga2 Ga1 Nb 17_445 . 17_445 62.318(6)
Ga2 Ga1 Nb 17_445 . 17_455 62.318(6)
Ga2 Ga1 Nb 17_445 . 17_545 117.682(6)
Ga2 Ga1 Nb 17_445 . 17_555 117.682(6)
Ga2 Ga1 Ga2 17_545 . 3_555 180.0(5)
Ga2 Ga1 Ga2 17_545 . 3_655 97.858(12)
Ga2 Ga1 Ga2 17_545 . 19_545 55.364(6)
Ga2 Ga1 Ga2 17_545 . 19_555 55.364(6)
Ga2 Ga1 Nb 17_545 . 17_445 117.682(6)
Ga2 Ga1 Nb 17_545 . 17_455 117.682(6)
Ga2 Ga1 Nb 17_545 . 17_545 62.318(6)
Ga2 Ga1 Nb 17_545 . 17_555 62.318(6)
Ga2 Ga1 Ga2 3_555 . 3_655 82.142(12)
Ga2 Ga1 Ga2 3_555 . 19_545 124.636(6)
Ga2 Ga1 Ga2 3_555 . 19_555 124.636(6)
Ga2 Ga1 Nb 3_555 . 17_445 62.318(6)
Ga2 Ga1 Nb 3_555 . 17_455 62.318(6)
Ga2 Ga1 Nb 3_555 . 17_545 117.682(6)
Ga2 Ga1 Nb 3_555 . 17_555 117.682(6)
Ga2 Ga1 Ga2 3_655 . 19_545 124.636(6)
Ga2 Ga1 Ga2 3_655 . 19_555 124.636(6)
Ga2 Ga1 Nb 3_655 . 17_445 117.682(6)
Ga2 Ga1 Nb 3_655 . 17_455 117.682(6)
Ga2 Ga1 Nb 3_655 . 17_545 62.318(6)
Ga2 Ga1 Nb 3_655 . 17_555 62.318(6)
Ga2 Ga1 Ga2 19_545 . 19_555 82.142(12)
Ga2 Ga1 Nb 19_545 . 17_445 62.318(6)
Ga2 Ga1 Nb 19_545 . 17_455 117.682(6)
Ga2 Ga1 Nb 19_545 . 17_545 62.318(6)
Ga2 Ga1 Nb 19_545 . 17_555 117.682(6)
Ga2 Ga1 Nb 19_555 . 17_445 117.682(6)
Ga2 Ga1 Nb 19_555 . 17_455 62.318(6)
Ga2 Ga1 Nb 19_555 . 17_545 117.682(6)
Ga2 Ga1 Nb 19_555 . 17_555 62.318(6)
Nb Ga1 Nb 17_445 . 17_455 90.000(13)
Nb Ga1 Nb 17_445 . 17_545 90.000(13)
Nb Ga1 Nb 17_445 . 17_555 180.0(5)
Nb Ga1 Nb 17_455 . 17_545 180.0(5)
Nb Ga1 Nb 17_455 . 17_555 90.000(13)
Nb Ga1 Nb 17_545 . 17_555 90.000(13)
Ga1 Ga2 Ga1 . . 1_565 82.142(12)
Ga1 Ga2 Ga1 . . 17_454 124.636(6)
Ga1 Ga2 Ga1 . . 17_554 124.636(6)
Ga1 Ga2 Ga2 . . 1_455 90
Ga1 Ga2 Ga2 . . 1_545 48.929(6)
Ga1 Ga2 Ga2 . . 1_565 131.071(6)
Ga1 Ga2 Ga2 . . 1_655 90
Ga1 Ga2 Ga2 . . 3_555 62.318(6)
Ga1 Ga2 Ga2 . . 3_565 117.682(6)
Ga1 Ga2 Ga2 . . 3_655 62.318(6)
Ga1 Ga2 Ga2 . . 3_665 117.682(6)
Ga1 Ga2 Nb . . . 97.858(12)
Ga1 Ga2 Nb . . 1_565 180.0(5)
Ga1 Ga2 Nb . . 17_455 55.364(6)
Ga1 Ga2 Nb . . 17_555 55.364(6)
Ga1 Ga2 Ga1 1_565 . 17_454 124.636(6)
Ga1 Ga2 Ga1 1_565 . 17_554 124.636(6)
Ga1 Ga2 Ga2 1_565 . 1_455 90
Ga1 Ga2 Ga2 1_565 . 1_545 131.071(6)
Ga1 Ga2 Ga2 1_565 . 1_565 48.929(6)
Ga1 Ga2 Ga2 1_565 . 1_655 90
Ga1 Ga2 Ga2 1_565 . 3_555 117.682(6)
Ga1 Ga2 Ga2 1_565 . 3_565 62.318(6)
Ga1 Ga2 Ga2 1_565 . 3_655 117.682(6)
Ga1 Ga2 Ga2 1_565 . 3_665 62.318(6)
Ga1 Ga2 Nb 1_565 . . 180.0(5)
Ga1 Ga2 Nb 1_565 . 1_565 97.858(12)
Ga1 Ga2 Nb 1_565 . 17_455 55.364(6)
Ga1 Ga2 Nb 1_565 . 17_555 55.364(6)
Ga1 Ga2 Ga1 17_454 . 17_554 82.142(12)
Ga1 Ga2 Ga2 17_454 . 1_455 48.929(6)
Ga1 Ga2 Ga2 17_454 . 1_545 90
Ga1 Ga2 Ga2 17_454 . 1_565 90
Ga1 Ga2 Ga2 17_454 . 1_655 131.071(6)
Ga1 Ga2 Ga2 17_454 . 3_555 62.318(6)
Ga1 Ga2 Ga2 17_454 . 3_565 62.318(6)
Ga1 Ga2 Ga2 17_454 . 3_655 117.682(6)
Ga1 Ga2 Ga2 17_454 . 3_665 117.682(6)
Ga1 Ga2 Nb 17_454 . . 55.364(6)
Ga1 Ga2 Nb 17_454 . 1_565 55.364(6)
Ga1 Ga2 Nb 17_454 . 17_455 97.858(12)
Ga1 Ga2 Nb 17_454 . 17_555 180.0(5)
Ga1 Ga2 Ga2 17_554 . 1_455 131.071(6)
Ga1 Ga2 Ga2 17_554 . 1_545 90
Ga1 Ga2 Ga2 17_554 . 1_565 90
Ga1 Ga2 Ga2 17_554 . 1_655 48.929(6)
Ga1 Ga2 Ga2 17_554 . 3_555 117.682(6)
Ga1 Ga2 Ga2 17_554 . 3_565 117.682(6)
Ga1 Ga2 Ga2 17_554 . 3_655 62.318(6)
Ga1 Ga2 Ga2 17_554 . 3_665 62.318(6)
Ga1 Ga2 Nb 17_554 . . 55.364(6)
Ga1 Ga2 Nb 17_554 . 1_565 55.364(6)
Ga1 Ga2 Nb 17_554 . 17_455 180.0(5)
Ga1 Ga2 Nb 17_554 . 17_555 97.858(12)
Ga2 Ga2 Ga2 1_455 . 1_545 90
Ga2 Ga2 Ga2 1_455 . 1_565 90
Ga2 Ga2 Ga2 1_455 . 1_655 180.0(5)
Ga2 Ga2 Ga2 1_455 . 3_555 45.000(6)
Ga2 Ga2 Ga2 1_455 . 3_565 45.000(6)
Ga2 Ga2 Ga2 1_455 . 3_655 135.000(6)
Ga2 Ga2 Ga2 1_455 . 3_665 135.000(6)
Ga2 Ga2 Nb 1_455 . . 90
Ga2 Ga2 Nb 1_455 . 1_565 90
Ga2 Ga2 Nb 1_455 . 17_455 48.929(6)
Ga2 Ga2 Nb 1_455 . 17_555 131.071(6)
Ga2 Ga2 Ga2 1_545 . 1_565 180.0(5)
Ga2 Ga2 Ga2 1_545 . 1_655 90
Ga2 Ga2 Ga2 1_545 . 3_555 45.000(6)
Ga2 Ga2 Ga2 1_545 . 3_565 135.000(6)
Ga2 Ga2 Ga2 1_545 . 3_655 45.000(6)
Ga2 Ga2 Ga2 1_545 . 3_665 135.000(6)
Ga2 Ga2 Nb 1_545 . . 48.929(6)
Ga2 Ga2 Nb 1_545 . 1_565 131.071(6)
Ga2 Ga2 Nb 1_545 . 17_455 90
Ga2 Ga2 Nb 1_545 . 17_555 90
Ga2 Ga2 Ga2 1_565 . 1_655 90
Ga2 Ga2 Ga2 1_565 . 3_555 135.000(6)
Ga2 Ga2 Ga2 1_565 . 3_565 45.000(6)
Ga2 Ga2 Ga2 1_565 . 3_655 135.000(6)
Ga2 Ga2 Ga2 1_565 . 3_665 45.000(6)
Ga2 Ga2 Nb 1_565 . . 131.071(6)
Ga2 Ga2 Nb 1_565 . 1_565 48.929(6)
Ga2 Ga2 Nb 1_565 . 17_455 90
Ga2 Ga2 Nb 1_565 . 17_555 90
Ga2 Ga2 Ga2 1_655 . 3_555 135.000(6)
Ga2 Ga2 Ga2 1_655 . 3_565 135.000(6)
Ga2 Ga2 Ga2 1_655 . 3_655 45.000(6)
Ga2 Ga2 Ga2 1_655 . 3_665 45.000(6)
Ga2 Ga2 Nb 1_655 . . 90
Ga2 Ga2 Nb 1_655 . 1_565 90
Ga2 Ga2 Nb 1_655 . 17_455 131.071(6)
Ga2 Ga2 Nb 1_655 . 17_555 48.929(6)
Ga2 Ga2 Ga2 3_555 . 3_565 90.000(13)
Ga2 Ga2 Ga2 3_555 . 3_655 90.000(13)
Ga2 Ga2 Ga2 3_555 . 3_665 180.0(5)
Ga2 Ga2 Nb 3_555 . . 62.318(6)
Ga2 Ga2 Nb 3_555 . 1_565 117.682(6)
Ga2 Ga2 Nb 3_555 . 17_455 62.318(6)
Ga2 Ga2 Nb 3_555 . 17_555 117.682(6)
Ga2 Ga2 Ga2 3_565 . 3_655 180.0(5)
Ga2 Ga2 Ga2 3_565 . 3_665 90.000(13)
Ga2 Ga2 Nb 3_565 . . 117.682(6)
Ga2 Ga2 Nb 3_565 . 1_565 62.318(6)
Ga2 Ga2 Nb 3_565 . 17_455 62.318(6)
Ga2 Ga2 Nb 3_565 . 17_555 117.682(6)
Ga2 Ga2 Ga2 3_655 . 3_665 90.000(13)
Ga2 Ga2 Nb 3_655 . . 62.318(6)
Ga2 Ga2 Nb 3_655 . 1_565 117.682(6)
Ga2 Ga2 Nb 3_655 . 17_455 117.682(6)
Ga2 Ga2 Nb 3_655 . 17_555 62.318(6)
Ga2 Ga2 Nb 3_665 . . 117.682(6)
Ga2 Ga2 Nb 3_665 . 1_565 62.318(6)
Ga2 Ga2 Nb 3_665 . 17_455 117.682(6)
Ga2 Ga2 Nb 3_665 . 17_555 62.318(6)
Nb Ga2 Nb . . 1_565 82.142(12)
Nb Ga2 Nb . . 17_455 124.636(6)
Nb Ga2 Nb . . 17_555 124.636(6)
Nb Ga2 Nb 1_565 . 17_455 124.636(6)
Nb Ga2 Nb 1_565 . 17_555 124.636(6)
Nb Ga2 Nb 17_455 . 17_555 82.142(12)
Ga1 Nb Ga1 17_444 . 17_454 90.000(13)
Ga1 Nb Ga1 17_444 . 17_544 90.000(13)
Ga1 Nb Ga1 17_444 . 17_554 180.0(5)
Ga1 Nb Ga2 17_444 . 1_545 62.318(6)
Ga1 Nb Ga2 17_444 . . 117.682(6)
Ga1 Nb Ga2 17_444 . 17_444 62.318(6)
Ga1 Nb Ga2 17_444 . 17_544 117.682(6)
Ga1 Nb Ga2 17_444 . 3_555 62.318(6)
Ga1 Nb Ga2 17_444 . 3_655 117.682(6)
Ga1 Nb Ga2 17_444 . 19_544 62.318(6)
Ga1 Nb Ga2 17_444 . 19_554 117.682(6)
Ga1 Nb Nb 17_444 . 1_455 45.000(6)
Ga1 Nb Nb 17_444 . 1_545 45.000(6)
Ga1 Nb Nb 17_444 . 1_565 135.000(6)
Ga1 Nb Nb 17_444 . 1_655 135.000(6)
Ga1 Nb Ga1 17_454 . 17_544 180.0(5)
Ga1 Nb Ga1 17_454 . 17_554 90.000(13)
Ga1 Nb Ga2 17_454 . 1_545 117.682(6)
Ga1 Nb Ga2 17_454 . . 62.318(6)
Ga1 Nb Ga2 17_454 . 17_444 62.318(6)
Ga1 Nb Ga2 17_454 . 17_544 117.682(6)
Ga1 Nb Ga2 17_454 . 3_555 62.318(6)
Ga1 Nb Ga2 17_454 . 3_655 117.682(6)
Ga1 Nb Ga2 17_454 . 19_544 117.682(6)
Ga1 Nb Ga2 17_454 . 19_554 62.318(6)
Ga1 Nb Nb 17_454 . 1_455 45.000(6)
Ga1 Nb Nb 17_454 . 1_545 135.000(6)
Ga1 Nb Nb 17_454 . 1_565 45.000(6)
Ga1 Nb Nb 17_454 . 1_655 135.000(6)
Ga1 Nb Ga1 17_544 . 17_554 90.000(13)
Ga1 Nb Ga2 17_544 . 1_545 62.318(6)
Ga1 Nb Ga2 17_544 . . 117.682(6)
Ga1 Nb Ga2 17_544 . 17_444 117.682(6)
Ga1 Nb Ga2 17_544 . 17_544 62.318(6)
Ga1 Nb Ga2 17_544 . 3_555 117.682(6)
Ga1 Nb Ga2 17_544 . 3_655 62.318(6)
Ga1 Nb Ga2 17_544 . 19_544 62.318(6)
Ga1 Nb Ga2 17_544 . 19_554 117.682(6)
Ga1 Nb Nb 17_544 . 1_455 135.000(6)
Ga1 Nb Nb 17_544 . 1_545 45.000(6)
Ga1 Nb Nb 17_544 . 1_565 135.000(6)
Ga1 Nb Nb 17_544 . 1_655 45.000(6)
Ga1 Nb Ga2 17_554 . 1_545 117.682(6)
Ga1 Nb Ga2 17_554 . . 62.318(6)
Ga1 Nb Ga2 17_554 . 17_444 117.682(6)
Ga1 Nb Ga2 17_554 . 17_544 62.318(6)
Ga1 Nb Ga2 17_554 . 3_555 117.682(6)
Ga1 Nb Ga2 17_554 . 3_655 62.318(6)
Ga1 Nb Ga2 17_554 . 19_544 117.682(6)
Ga1 Nb Ga2 17_554 . 19_554 62.318(6)
Ga1 Nb Nb 17_554 . 1_455 135.000(6)
Ga1 Nb Nb 17_554 . 1_545 135.000(6)
Ga1 Nb Nb 17_554 . 1_565 45.000(6)
Ga1 Nb Nb 17_554 . 1_655 45.000(6)
Ga2 Nb Ga2 1_545 . . 82.142(12)
Ga2 Nb Ga2 1_545 . 17_444 124.636(6)
Ga2 Nb Ga2 1_545 . 17_544 124.636(6)
Ga2 Nb Ga2 1_545 . 3_555 55.364(6)
Ga2 Nb Ga2 1_545 . 3_655 55.364(6)
Ga2 Nb Ga2 1_545 . 19_544 97.858(12)
Ga2 Nb Ga2 1_545 . 19_554 180.0(5)
Ga2 Nb Nb 1_545 . 1_455 90
Ga2 Nb Nb 1_545 . 1_545 48.929(6)
Ga2 Nb Nb 1_545 . 1_565 131.071(6)
Ga2 Nb Nb 1_545 . 1_655 90
Ga2 Nb Ga2 . . 17_444 124.636(6)
Ga2 Nb Ga2 . . 17_544 124.636(6)
Ga2 Nb Ga2 . . 3_555 55.364(6)
Ga2 Nb Ga2 . . 3_655 55.364(6)
Ga2 Nb Ga2 . . 19_544 180.0(5)
Ga2 Nb Ga2 . . 19_554 97.858(12)
Ga2 Nb Nb . . 1_455 90
Ga2 Nb Nb . . 1_545 131.071(6)
Ga2 Nb Nb . . 1_565 48.929(6)
Ga2 Nb Nb . . 1_655 90
Ga2 Nb Ga2 17_444 . 17_544 82.142(12)
Ga2 Nb Ga2 17_444 . 3_555 97.858(12)
Ga2 Nb Ga2 17_444 . 3_655 180.0(5)
Ga2 Nb Ga2 17_444 . 19_544 55.364(6)
Ga2 Nb Ga2 17_444 . 19_554 55.364(6)
Ga2 Nb Nb 17_444 . 1_455 48.929(6)
Ga2 Nb Nb 17_444 . 1_545 90
Ga2 Nb Nb 17_444 . 1_565 90
Ga2 Nb Nb 17_444 . 1_655 131.071(6)
Ga2 Nb Ga2 17_544 . 3_555 180.0(5)
Ga2 Nb Ga2 17_544 . 3_655 97.858(12)
Ga2 Nb Ga2 17_544 . 19_544 55.364(6)
Ga2 Nb Ga2 17_544 . 19_554 55.364(6)
Ga2 Nb Nb 17_544 . 1_455 131.071(6)
Ga2 Nb Nb 17_544 . 1_545 90
Ga2 Nb Nb 17_544 . 1_565 90
Ga2 Nb Nb 17_544 . 1_655 48.929(6)
Ga2 Nb Ga2 3_555 . 3_655 82.142(12)
Ga2 Nb Ga2 3_555 . 19_544 124.636(6)
Ga2 Nb Ga2 3_555 . 19_554 124.636(6)
Ga2 Nb Nb 3_555 . 1_455 48.929(6)
Ga2 Nb Nb 3_555 . 1_545 90
Ga2 Nb Nb 3_555 . 1_565 90
Ga2 Nb Nb 3_555 . 1_655 131.071(6)
Ga2 Nb Ga2 3_655 . 19_544 124.636(6)
Ga2 Nb Ga2 3_655 . 19_554 124.636(6)
Ga2 Nb Nb 3_655 . 1_455 131.071(6)
Ga2 Nb Nb 3_655 . 1_545 90
Ga2 Nb Nb 3_655 . 1_565 90
Ga2 Nb Nb 3_655 . 1_655 48.929(6)
Ga2 Nb Ga2 19_544 . 19_554 82.142(12)
Ga2 Nb Nb 19_544 . 1_455 90
Ga2 Nb Nb 19_544 . 1_545 48.929(6)
Ga2 Nb Nb 19_544 . 1_565 131.071(6)
Ga2 Nb Nb 19_544 . 1_655 90
Ga2 Nb Nb 19_554 . 1_455 90
Ga2 Nb Nb 19_554 . 1_545 131.071(6)
Ga2 Nb Nb 19_554 . 1_565 48.929(6)
Ga2 Nb Nb 19_554 . 1_655 90
Nb Nb Nb 1_455 . 1_545 90
Nb Nb Nb 1_455 . 1_565 90
Nb Nb Nb 1_455 . 1_655 180.0(5)
Nb Nb Nb 1_545 . 1_565 180.0(5)
Nb Nb Nb 1_545 . 1_655 90
Nb Nb Nb 1_565 . 1_655 90

loop_
_geom_bond_atom_site_label_1
_geom_bond_atom_site_label_2
_geom_bond_site_symmetry_1
_geom_bond_site_symmetry_2
_geom_bond_distance
Ga1 Ga1 . 1_455 3.7930(12)
Ga1 Ga1 . 1_545 3.7930(12)
Ga1 Ga1 . 1_565 3.7930(12)
Ga1 Ga1 . 1_655 3.7930(12)
Ga1 Ga2 . 1_545 2.8866(6)
Ga1 Ga2 . . 2.8866(6)
Ga1 Ga2 . 17_445 2.8866(6)
Ga1 Ga2 . 17_545 2.8866(6)
Ga1 Ga2 . 3_555 2.8866(6)
Ga1 Ga2 . 3_655 2.8866(6)
Ga1 Ga2 . 19_545 2.8866(6)
Ga1 Ga2 . 19_555 2.8866(6)
Ga1 Nb . 17_445 2.6821(6)
Ga1 Nb . 17_455 2.6821(6)
Ga1 Nb . 17_545 2.6821(6)
Ga1 Nb . 17_555 2.6821(6)
Ga2 Ga2 . 1_455 3.7930(12)
Ga2 Ga2 . 1_545 3.7930(12)
Ga2 Ga2 . 1_565 3.7930(12)
Ga2 Ga2 . 1_655 3.7930(12)
Ga2 Ga2 . 3_555 2.6821(6)
Ga2 Ga2 . 3_565 2.6821(6)
Ga2 Ga2 . 3_655 2.6821(6)
Ga2 Ga2 . 3_665 2.6821(6)
Ga2 Nb . . 2.8866(6)
Ga2 Nb . 1_565 2.8866(6)
Ga2 Nb . 17_455 2.8866(6)
Ga2 Nb . 17_555 2.8866(6)
Nb Nb . 1_455 3.7930(12)
Nb Nb . 1_545 3.7930(12)
Nb Nb . 1_565 3.7930(12)
Nb Nb . 1_655 3.7930(12)
